data_1565143
loop_
_publ_author_name
'Wang, Lele'
'Han, Hua-Bin'
'Gu, Lijie'
'Zhang, Wenjing'
'Zhao, Junwei'
'Wang, Qi-Lin'

_publ_section_title
;
 Skeletal remodeling of chalcone-based pyridinium salts to access
 isoindoline polycycles and their bridged derivatives
;
_journal_name_full 'Chemical Science'
_journal_paper_doi 10.1039/D1SC05741C
_journal_year 2021
_chemical_formula_moiety 'C36 H28 N2 O5'
_chemical_formula_sum 'C36 H28 N2 O5'
_chemical_formula_weight 568.60
_space_group_crystal_system orthorhombic
_space_group_IT_number 33
_space_group_name_Hall 'P 2c -2n'
_space_group_name_H-M_alt 'P n a 21'
_atom_sites_solution_hydrogens geom
_atom_sites_solution_primary dual
_audit_creation_date 2020-09-15
_audit_creation_method
;
Olex2 1.2
(compiled 2018.05.29 svn.r3508 for OlexSys, GUI svn.r5506)
;
_audit_update_record
;
2021-03-18 deposited with the CCDC.	2021-11-08 downloaded from the CCDC.
;
_cell_angle_alpha 90
_cell_angle_beta 90
_cell_angle_gamma 90
_cell_formula_units_Z 8
_cell_length_a 17.46(3)
_cell_length_b 13.75(2)
_cell_length_c 23.42(6)
_cell_measurement_reflns_used 4397
_cell_measurement_temperature 150(2)
_cell_measurement_theta_max 27.650
_cell_measurement_theta_min 2.568
_cell_volume 5623(19)
_computing_cell_refinement 'SAINT V8.38A (?, 2016)'
_computing_data_reduction 'SAINT V8.38A (?, 2016)'
_computing_molecular_graphics 'Olex2 (Dolomanov et al., 2009)'
_computing_publication_material 'Olex2 (Dolomanov et al., 2009)'
_computing_structure_refinement 'ShelXL (Sheldrick, 2015)'
_computing_structure_solution 'ShelXT (Sheldrick, 2015)'
_diffrn_ambient_temperature 150.02
_diffrn_measured_fraction_theta_full 0.999
_diffrn_measured_fraction_theta_max 0.999
_diffrn_measurement_device_type 'Bruker AXS area detector'
_diffrn_measurement_method '\f and \w scans'
_diffrn_radiation_type MoK\a
_diffrn_radiation_wavelength 0.71073
_diffrn_reflns_av_R_equivalents 0.1053
_diffrn_reflns_av_unetI/netI 0.1056
_diffrn_reflns_Laue_measured_fraction_full 0.999
_diffrn_reflns_Laue_measured_fraction_max 0.999
_diffrn_reflns_limit_h_max 21
_diffrn_reflns_limit_h_min -21
_diffrn_reflns_limit_k_max 16
_diffrn_reflns_limit_k_min -17
_diffrn_reflns_limit_l_max 29
_diffrn_reflns_limit_l_min -25
_diffrn_reflns_number 38519
_diffrn_reflns_point_group_measured_fraction_full 0.962
_diffrn_reflns_point_group_measured_fraction_max 0.957
_diffrn_reflns_theta_full 25.242
_diffrn_reflns_theta_max 26.365
_diffrn_reflns_theta_min 2.333
_exptl_absorpt_coefficient_mu 0.090
_exptl_absorpt_correction_T_max 0.7457
_exptl_absorpt_correction_T_min 0.6214
_exptl_absorpt_correction_type multi-scan
_exptl_absorpt_process_details
'SADABS-2016/2 (Bruker,2016/2) was used for absorption correction. wR2(int) was 0.1345 before and 0.0821 after correction. The Ratio of minimum to maximum transmission is 0.8333. The \l/2 correction factor is Not present.'
_exptl_crystal_colour yellow
_exptl_crystal_colour_primary yellow
_exptl_crystal_density_diffrn 1.343
_exptl_crystal_description plate
_exptl_crystal_F_000 2384
_exptl_crystal_size_max 0.13
_exptl_crystal_size_mid 0.1
_exptl_crystal_size_min 0.05
_refine_diff_density_max 0.330
_refine_diff_density_min -0.270
_refine_diff_density_rms 0.065
_refine_ls_abs_structure_details
;
 Flack x determined using 2231 quotients [(I+)-(I-)]/[(I+)+(I-)]
 (Parsons, Flack and Wagner, Acta Cryst. B69 (2013) 249-259).
;
_refine_ls_abs_structure_Flack 0.1(10)
_refine_ls_extinction_coef 0.0065(6)
_refine_ls_extinction_expression Fc^*^=kFc[1+0.001xFc^2^\l^3^/sin(2\q)]^-1/4^
_refine_ls_extinction_method 'SHELXL-2014/7 (Sheldrick 2014'
_refine_ls_goodness_of_fit_ref 1.021
_refine_ls_hydrogen_treatment constr
_refine_ls_matrix_type full
_refine_ls_number_parameters 776
_refine_ls_number_reflns 10995
_refine_ls_number_restraints 1
_refine_ls_restrained_S_all 1.021
_refine_ls_R_factor_all 0.1261
_refine_ls_R_factor_gt 0.0619
_refine_ls_shift/su_max 0.000
_refine_ls_shift/su_mean 0.000
_refine_ls_structure_factor_coef Fsqd
_refine_ls_weighting_details 'w=1/[\s^2^(Fo^2^)+(0.0659P)^2^] where P=(Fo^2^+2Fc^2^)/3'
_refine_ls_weighting_scheme calc
_refine_ls_wR_factor_gt 0.1254
_refine_ls_wR_factor_ref 0.1575
_reflns_Friedel_coverage 0.868
_reflns_Friedel_fraction_full 0.923
_reflns_Friedel_fraction_max 0.912
_reflns_number_gt 6628
_reflns_number_total 10995
_reflns_threshold_expression 'I > 2\s(I)'
_cod_data_source_file d1sc05741c2.cif
_cod_data_source_block m4279_0m
_cod_original_cell_volume 5624(19)
_cod_database_code 1565143
_shelx_shelxl_version_number 2014/7
_shelx_space_group_comment
;
The symmetry employed for this shelxl refinement is uniquely defined
by the following loop, which should always be used as a source of
symmetry information in preference to the above space-group names.
They are only intended as comments.
;
_shelx_estimated_absorpt_t_max 0.996
_shelx_estimated_absorpt_t_min 0.988
_olex2_refinement_description
;
1. Fixed Uiso
 At 1.2 times of:
  All C(H) groups, All C(H,H) groups
2.a Ternary CH refined with riding coordinates:
 C8(H8), C9(H9), C19(H19), C8'(H8'), C9'(H9'), C19'(H19')
2.b Secondary CH2 refined with riding coordinates:
 C16(H16a,H16b), C20(H20a,H20b), C16'(H16c,H16d), C20'(H20c,H20d)
2.c Aromatic/amide H refined with riding coordinates:
 C1(H1), C2(H2), C3(H3), C4(H4), C5(H5), C11(H11), C12(H12), C13(H13),
 C14(H14), C17(H17), C21(H21), C25(H25), C26(H26), C27(H27), C28(H28), C29(H29),
  C32(H32), C33(H33), C34(H34), C35(H35), C36(H36), C1'(H1'), C2'(H2'),
 C3'(H3'), C4'(H4'), C5'(H5'), C11'(H11'), C12'(H12'), C13'(H13'), C14'(H14'),
 C17'(H17'), C21'(H21'), C25'(H25'), C26'(H26'), C27'(H27'), C28'(H28'),
 C29'(H29'), C32'(H32'), C33'(H33'), C34'(H34'), C35'(H35'), C36'(H36')
;
_olex2_submission_special_instructions 'No special instructions were received'

loop_
_space_group_symop_operation_xyz
'x, y, z'
'-x, -y, z+1/2'
'x+1/2, -y+1/2, z'
'-x+1/2, y+1/2, z+1/2'

loop_
_atom_site_label
_atom_site_type_symbol
_atom_site_fract_x
_atom_site_fract_y
_atom_site_fract_z
_atom_site_U_iso_or_equiv
_atom_site_adp_type
_atom_site_occupancy
_atom_site_site_symmetry_order
_atom_site_calc_flag
_atom_site_refinement_flags_posn
_atom_site_refinement_flags_adp
_atom_site_refinement_flags_occupancy
_atom_site_disorder_assembly
_atom_site_disorder_group
C1 C 0.7675(3) 0.4004(4) 0.6371(3) 0.0340(15) Uani 1 1 d . . . . .
H1 H 0.7416 0.4573 0.6245 0.041 Uiso 1 1 calc R . . . .
C2 C 0.8466(3) 0.4021(5) 0.6458(3) 0.0407(17) Uani 1 1 d . . . . .
H2 H 0.8747 0.4603 0.6396 0.049 Uiso 1 1 calc R . . . .
C3 C 0.8838(3) 0.3186(5) 0.6634(3) 0.0375(16) Uani 1 1 d . . . . .
H3 H 0.9376 0.3197 0.6691 0.045 Uiso 1 1 calc R . . . .
C4 C 0.8444(3) 0.2349(5) 0.6725(3) 0.0379(16) Uani 1 1 d . . . . .
H4 H 0.8710 0.1781 0.6844 0.046 Uiso 1 1 calc R . . . .
C5 C 0.7657(3) 0.2315(5) 0.6648(3) 0.0375(16) Uani 1 1 d . . . . .
H5 H 0.7385 0.1728 0.6716 0.045 Uiso 1 1 calc R . . . .
C6 C 0.7264(3) 0.3148(4) 0.6469(3) 0.0302(14) Uani 1 1 d . . . . .
C7 C 0.6422(3) 0.3084(4) 0.6397(3) 0.0301(14) Uani 1 1 d . . . . .
C8 C 0.6040(3) 0.3701(4) 0.5947(3) 0.0288(14) Uani 1 1 d . . . . .
H8 H 0.6277 0.4362 0.5955 0.035 Uiso 1 1 calc R . . . .
C9 C 0.5180(3) 0.3809(4) 0.6069(3) 0.0325(15) Uani 1 1 d . . . . .
H9 H 0.4951 0.3150 0.6127 0.039 Uiso 1 1 calc R . . . .
C10 C 0.4957(3) 0.4464(4) 0.6566(3) 0.0330(15) Uani 1 1 d . . . . .
C11 C 0.5224(4) 0.4490(5) 0.7120(3) 0.0376(16) Uani 1 1 d . . . . .
H11 H 0.5604 0.4042 0.7243 0.045 Uiso 1 1 calc R . . . .
C12 C 0.4934(4) 0.5173(5) 0.7494(3) 0.0448(18) Uani 1 1 d . . . . .
H12 H 0.5128 0.5204 0.7873 0.054 Uiso 1 1 calc R . . . .
C13 C 0.4368(4) 0.5811(5) 0.7326(3) 0.0429(18) Uani 1 1 d . . . . .
H13 H 0.4167 0.6268 0.7591 0.052 Uiso 1 1 calc R . . . .
C14 C 0.4093(3) 0.5789(5) 0.6773(3) 0.0418(18) Uani 1 1 d . . . . .
H14 H 0.3705 0.6229 0.6654 0.050 Uiso 1 1 calc R . . . .
C15 C 0.4391(3) 0.5113(4) 0.6393(3) 0.0358(16) Uani 1 1 d . . . . .
C16 C 0.4180(3) 0.4961(5) 0.5777(3) 0.0418(18) Uani 1 1 d . . . . .
H16A H 0.3667 0.4662 0.5738 0.050 Uiso 1 1 calc R . . . .
H16B H 0.4194 0.5578 0.5559 0.050 Uiso 1 1 calc R . . . .
C17 C 0.5067(3) 0.4267(4) 0.5070(3) 0.0315(16) Uani 1 1 d . . . . .
H17 H 0.4798 0.4606 0.4779 0.038 Uiso 1 1 calc R . . . .
C18 C 0.5723(3) 0.3779(4) 0.4923(3) 0.0330(15) Uani 1 1 d . . . . .
C19 C 0.6201(3) 0.3241(4) 0.5353(3) 0.0310(15) Uani 1 1 d . . . . .
H19 H 0.6753 0.3348 0.5258 0.037 Uiso 1 1 calc R . . . .
C20 C 0.6045(3) 0.2131(4) 0.5352(3) 0.0330(15) Uani 1 1 d . . . . .
H20A H 0.6412 0.1817 0.5615 0.040 Uiso 1 1 calc R . . . .
H20B H 0.5524 0.2019 0.5506 0.040 Uiso 1 1 calc R . . . .
C21 C 0.6101(3) 0.1640(4) 0.4782(3) 0.0324(15) Uani 1 1 d . . . . .
H21 H 0.6583 0.1647 0.4594 0.039 Uiso 1 1 calc R . . . .
C22 C 0.5518(3) 0.1192(4) 0.4521(3) 0.0328(16) Uani 1 1 d . . . . .
C23 C 0.5597(4) 0.0591(4) 0.3991(3) 0.0407(17) Uani 1 1 d . . . . .
C24 C 0.6218(3) 0.0757(5) 0.3575(3) 0.0392(17) Uani 1 1 d . . . . .
C25 C 0.6507(4) -0.0045(5) 0.3277(3) 0.050(2) Uani 1 1 d . . . . .
H25 H 0.6321 -0.0680 0.3356 0.060 Uiso 1 1 calc R . . . .
C26 C 0.7067(5) 0.0092(6) 0.2866(4) 0.062(2) Uani 1 1 d . . . . .
H26 H 0.7275 -0.0453 0.2671 0.074 Uiso 1 1 calc R . . . .
C27 C 0.7327(4) 0.1014(7) 0.2736(4) 0.065(2) Uani 1 1 d . . . . .
H27 H 0.7708 0.1101 0.2451 0.077 Uiso 1 1 calc R . . . .
C28 C 0.7033(4) 0.1814(6) 0.3022(4) 0.059(2) Uani 1 1 d . . . . .
H28 H 0.7207 0.2448 0.2929 0.071 Uiso 1 1 calc R . . . .
C29 C 0.6481(4) 0.1686(5) 0.3446(3) 0.0476(19) Uani 1 1 d . . . . .
H29 H 0.6285 0.2233 0.3646 0.057 Uiso 1 1 calc R . . . .
C30 C 0.4735(3) 0.1196(5) 0.4792(3) 0.0386(16) Uani 1 1 d . . . . .
C31 C 0.4209(3) 0.2006(4) 0.4632(3) 0.0351(16) Uani 1 1 d . . . . .
C32 C 0.3639(3) 0.2297(5) 0.5011(3) 0.0463(19) Uani 1 1 d . . . . .
H32 H 0.3573 0.1962 0.5362 0.056 Uiso 1 1 calc R . . . .
C33 C 0.3172(3) 0.3068(6) 0.4878(4) 0.056(2) Uani 1 1 d . . . . .
H33 H 0.2792 0.3275 0.5141 0.067 Uiso 1 1 calc R . . . .
C34 C 0.3254(4) 0.3544(5) 0.4362(4) 0.053(2) Uani 1 1 d . . . . .
H34 H 0.2926 0.4073 0.4271 0.064 Uiso 1 1 calc R . . . .
C35 C 0.3807(3) 0.3258(5) 0.3977(4) 0.0468(18) Uani 1 1 d . . . . .
H35 H 0.3851 0.3576 0.3618 0.056 Uiso 1 1 calc R . . . .
C36 C 0.4301(3) 0.2501(5) 0.4117(3) 0.0382(16) Uani 1 1 d . . . . .
H36 H 0.4701 0.2322 0.3863 0.046 Uiso 1 1 calc R . . . .
N1 N 0.4790(2) 0.4292(4) 0.5593(3) 0.0329(13) Uani 1 1 d . . . . .
N2 N 0.5988(3) 0.3835(4) 0.4363(3) 0.0371(14) Uani 1 1 d . . . . .
O1 O 0.6047(2) 0.2479(3) 0.6672(2) 0.0369(11) Uani 1 1 d . . . . .
O2 O 0.5560(3) 0.4181(3) 0.3976(2) 0.0473(12) Uani 1 1 d . . . . .
O3 O 0.6638(3) 0.3534(3) 0.4245(2) 0.0443(12) Uani 1 1 d . . . . .
O4 O 0.5124(3) -0.0072(3) 0.3914(2) 0.0567(14) Uani 1 1 d . . . . .
O5 O 0.4558(3) 0.0584(4) 0.5146(2) 0.0549(14) Uani 1 1 d . . . . .
C1' C 0.4671(3) 0.7823(5) 0.3142(3) 0.0385(16) Uani 1 1 d . . . . .
H1' H 0.4989 0.8346 0.3024 0.046 Uiso 1 1 calc R . . . .
C2' C 0.3896(3) 0.7852(5) 0.3029(3) 0.0411(17) Uani 1 1 d . . . . .
H2' H 0.3683 0.8399 0.2839 0.049 Uiso 1 1 calc R . . . .
C3' C 0.3435(3) 0.7097(5) 0.3188(3) 0.0414(17) Uani 1 1 d . . . . .
H3' H 0.2905 0.7110 0.3096 0.050 Uiso 1 1 calc R . . . .
C4' C 0.3738(3) 0.6309(5) 0.3487(3) 0.0388(16) Uani 1 1 d . . . . .
H4' H 0.3416 0.5789 0.3603 0.047 Uiso 1 1 calc R . . . .
C5' C 0.4521(3) 0.6292(4) 0.3612(3) 0.0328(15) Uani 1 1 d . . . . .
H5' H 0.4732 0.5769 0.3825 0.039 Uiso 1 1 calc R . . . .
C6' C 0.4989(3) 0.7041(4) 0.3425(3) 0.0274(14) Uani 1 1 d . . . . .
C7' C 0.5838(3) 0.7031(4) 0.3510(3) 0.0276(14) Uani 1 1 d . . . . .
C8' C 0.6176(3) 0.6407(4) 0.3985(3) 0.0250(13) Uani 1 1 d . . . . .
H8' H 0.5939 0.5745 0.3967 0.030 Uiso 1 1 calc R . . . .
C9' C 0.7044(3) 0.6305(4) 0.3920(3) 0.0258(13) Uani 1 1 d . . . . .
H9' H 0.7280 0.6964 0.3880 0.031 Uiso 1 1 calc R . . . .
C10' C 0.7331(3) 0.5647(4) 0.3440(3) 0.0257(13) Uani 1 1 d . . . . .
C11' C 0.7144(3) 0.5656(4) 0.2868(3) 0.0325(15) Uani 1 1 d . . . . .
H11' H 0.6771 0.6097 0.2726 0.039 Uiso 1 1 calc R . . . .
C12' C 0.7510(3) 0.5011(4) 0.2504(3) 0.0345(15) Uani 1 1 d . . . . .
H12' H 0.7384 0.5007 0.2110 0.041 Uiso 1 1 calc R . . . .
C13' C 0.8056(3) 0.4374(5) 0.2710(3) 0.0395(17) Uani 1 1 d . . . . .
H13' H 0.8303 0.3936 0.2456 0.047 Uiso 1 1 calc R . . . .
C14' C 0.8247(3) 0.4369(5) 0.3281(3) 0.0371(16) Uani 1 1 d . . . . .
H14' H 0.8621 0.3929 0.3423 0.045 Uiso 1 1 calc R . . . .
C15' C 0.7884(3) 0.5016(4) 0.3643(3) 0.0313(15) Uani 1 1 d . . . . .
C16' C 0.8003(3) 0.5137(5) 0.4275(3) 0.0370(16) Uani 1 1 d . . . . .
H16C H 0.7955 0.4509 0.4478 0.044 Uiso 1 1 calc R . . . .
H16D H 0.8510 0.5426 0.4359 0.044 Uiso 1 1 calc R . . . .
C17' C 0.7052(3) 0.5848(4) 0.4938(3) 0.0299(15) Uani 1 1 d . . . . .
H17' H 0.7284 0.5515 0.5248 0.036 Uiso 1 1 calc R . . . .
C18' C 0.6399(3) 0.6353(4) 0.5029(3) 0.0273(14) Uani 1 1 d . . . . .
C19' C 0.5966(3) 0.6883(4) 0.4573(3) 0.0253(13) Uani 1 1 d . . . . .
H19' H 0.5406 0.6788 0.4641 0.030 Uiso 1 1 calc R . . . .
C20' C 0.6135(3) 0.7997(4) 0.4567(3) 0.0308(15) Uani 1 1 d . . . . .
H20C H 0.6650 0.8099 0.4401 0.037 Uiso 1 1 calc R . . . .
H20D H 0.5761 0.8314 0.4309 0.037 Uiso 1 1 calc R . . . .
C21' C 0.6104(3) 0.8497(4) 0.5132(3) 0.0282(14) Uani 1 1 d . . . . .
H21' H 0.5621 0.8542 0.5316 0.034 Uiso 1 1 calc R . . . .
C22' C 0.6705(3) 0.8883(4) 0.5397(3) 0.0282(15) Uani 1 1 d . . . . .
C23' C 0.6649(3) 0.9494(4) 0.5917(3) 0.0318(15) Uani 1 1 d . . . . .
C24' C 0.6028(3) 0.9307(4) 0.6347(3) 0.0301(15) Uani 1 1 d . . . . .
C25' C 0.5798(3) 0.8371(5) 0.6475(3) 0.0364(16) Uani 1 1 d . . . . .
H25' H 0.6011 0.7838 0.6271 0.044 Uiso 1 1 calc R . . . .
C26' C 0.5263(4) 0.8203(5) 0.6896(3) 0.0448(18) Uani 1 1 d . . . . .
H26' H 0.5119 0.7557 0.6989 0.054 Uiso 1 1 calc R . . . .
C27' C 0.4937(4) 0.8975(6) 0.7181(3) 0.0465(19) Uani 1 1 d . . . . .
H27' H 0.4552 0.8861 0.7460 0.056 Uiso 1 1 calc R . . . .
C28' C 0.5167(4) 0.9913(6) 0.7063(3) 0.0451(18) Uani 1 1 d . . . . .
H28' H 0.4953 1.0442 0.7269 0.054 Uiso 1 1 calc R . . . .
C29' C 0.5708(3) 1.0083(5) 0.6644(3) 0.0382(16) Uani 1 1 d . . . . .
H29' H 0.5862 1.0730 0.6560 0.046 Uiso 1 1 calc R . . . .
C30' C 0.7493(3) 0.8810(4) 0.5127(3) 0.0295(14) Uani 1 1 d . . . . .
C31' C 0.7990(3) 0.7996(4) 0.5325(3) 0.0290(14) Uani 1 1 d . . . . .
C32' C 0.8569(3) 0.7656(5) 0.4959(3) 0.0356(16) Uani 1 1 d . . . . .
H32' H 0.8648 0.7958 0.4599 0.043 Uiso 1 1 calc R . . . .
C33' C 0.9019(3) 0.6888(5) 0.5122(3) 0.0398(18) Uani 1 1 d . . . . .
H33' H 0.9394 0.6641 0.4866 0.048 Uiso 1 1 calc R . . . .
C34' C 0.8932(3) 0.6469(5) 0.5656(3) 0.0408(17) Uani 1 1 d . . . . .
H34' H 0.9262 0.5956 0.5771 0.049 Uiso 1 1 calc R . . . .
C35' C 0.8364(3) 0.6797(4) 0.6023(3) 0.0386(16) Uani 1 1 d . . . . .
H35' H 0.8299 0.6503 0.6387 0.046 Uiso 1 1 calc R . . . .
C36' C 0.7893(3) 0.7553(4) 0.5856(3) 0.0320(15) Uani 1 1 d . . . . .
H36' H 0.7501 0.7773 0.6105 0.038 Uiso 1 1 calc R . . . .
N1' N 0.7375(3) 0.5806(3) 0.4427(2) 0.0302(12) Uani 1 1 d . . . . .
N2' N 0.6085(3) 0.6320(3) 0.5582(2) 0.0314(13) Uani 1 1 d . . . . .
O1' O 0.6256(2) 0.7565(3) 0.32254(19) 0.0357(11) Uani 1 1 d . . . . .
O2' O 0.6464(2) 0.5993(3) 0.5993(2) 0.0380(11) Uani 1 1 d . . . . .
O3' O 0.5413(2) 0.6630(3) 0.56540(19) 0.0369(11) Uani 1 1 d . . . . .
O4' O 0.7111(2) 1.0153(3) 0.5990(2) 0.0440(12) Uani 1 1 d . . . . .
O5' O 0.7692(2) 0.9360(3) 0.4745(2) 0.0495(13) Uani 1 1 d . . . . .

loop_
_atom_site_aniso_label
_atom_site_aniso_U_11
_atom_site_aniso_U_22
_atom_site_aniso_U_33
_atom_site_aniso_U_23
_atom_site_aniso_U_13
_atom_site_aniso_U_12
C1 0.035(3) 0.026(3) 0.041(4) 0.003(3) -0.010(3) -0.003(3)
C2 0.033(3) 0.037(4) 0.052(5) -0.002(3) -0.002(3) -0.007(3)
C3 0.025(3) 0.043(4) 0.044(4) -0.008(3) -0.002(3) 0.001(3)
C4 0.033(3) 0.038(4) 0.042(4) 0.004(3) 0.001(3) 0.010(3)
C5 0.037(3) 0.029(3) 0.047(4) 0.007(3) 0.001(3) 0.005(3)
C6 0.028(3) 0.031(3) 0.031(4) 0.002(3) -0.004(3) 0.000(3)
C7 0.033(3) 0.022(3) 0.036(4) 0.001(3) -0.003(3) -0.001(3)
C8 0.021(3) 0.024(3) 0.042(4) 0.003(3) -0.005(3) -0.002(2)
C9 0.029(3) 0.022(3) 0.046(4) 0.007(3) -0.009(3) -0.004(2)
C10 0.030(3) 0.028(3) 0.041(5) 0.006(3) 0.006(3) 0.001(3)
C11 0.038(3) 0.033(4) 0.042(5) 0.004(3) 0.004(3) 0.000(3)
C12 0.056(4) 0.034(4) 0.045(5) 0.007(4) 0.004(3) 0.008(3)
C13 0.045(4) 0.032(4) 0.053(5) 0.005(4) 0.015(4) 0.008(3)
C14 0.035(3) 0.034(4) 0.056(5) 0.007(4) 0.009(3) 0.013(3)
C15 0.025(3) 0.028(3) 0.055(5) 0.005(3) 0.003(3) -0.002(3)
C16 0.026(3) 0.036(4) 0.064(5) 0.004(4) -0.006(3) 0.001(3)
C17 0.031(3) 0.023(3) 0.042(5) 0.004(3) -0.014(3) -0.002(3)
C18 0.039(3) 0.022(3) 0.038(4) 0.000(3) -0.007(3) -0.010(3)
C19 0.029(3) 0.026(3) 0.039(4) 0.004(3) -0.005(3) -0.004(3)
C20 0.032(3) 0.026(3) 0.041(4) 0.000(3) -0.006(3) -0.004(3)
C21 0.033(3) 0.021(3) 0.044(4) 0.005(3) -0.005(3) -0.003(3)
C22 0.029(3) 0.027(3) 0.042(4) 0.001(3) -0.012(3) 0.000(3)
C23 0.041(4) 0.024(4) 0.058(5) 0.003(4) -0.014(3) 0.005(3)
C24 0.039(3) 0.032(4) 0.047(5) -0.003(4) -0.018(3) 0.004(3)
C25 0.068(5) 0.040(4) 0.043(5) -0.002(4) -0.010(4) 0.011(4)
C26 0.075(5) 0.065(6) 0.046(6) -0.006(5) -0.014(4) 0.028(5)
C27 0.054(5) 0.090(7) 0.050(6) 0.005(5) -0.005(4) 0.005(5)
C28 0.059(5) 0.064(5) 0.054(5) -0.001(5) -0.008(4) -0.015(4)
C29 0.050(4) 0.039(4) 0.054(5) -0.002(4) -0.012(4) -0.009(3)
C30 0.038(3) 0.032(4) 0.045(5) 0.002(4) -0.007(3) -0.011(3)
C31 0.027(3) 0.031(4) 0.047(5) -0.002(3) -0.008(3) -0.005(3)
C32 0.025(3) 0.055(5) 0.059(5) -0.007(4) -0.006(3) -0.007(3)
C33 0.024(3) 0.062(5) 0.080(7) -0.024(5) -0.005(4) -0.007(3)
C34 0.041(4) 0.036(4) 0.082(7) -0.010(4) -0.016(4) 0.002(3)
C35 0.039(4) 0.036(4) 0.066(5) -0.001(4) -0.013(4) 0.001(3)
C36 0.035(3) 0.032(4) 0.048(5) -0.008(3) -0.007(3) -0.002(3)
N1 0.024(2) 0.030(3) 0.045(4) 0.003(3) -0.008(2) 0.001(2)
N2 0.048(3) 0.025(3) 0.039(4) 0.005(3) -0.009(3) -0.011(2)
O1 0.036(2) 0.027(2) 0.048(3) 0.005(2) -0.002(2) 0.001(2)
O2 0.066(3) 0.039(3) 0.036(3) 0.007(2) -0.015(2) -0.011(2)
O3 0.045(3) 0.039(3) 0.048(3) 0.003(2) 0.005(2) -0.007(2)
O4 0.056(3) 0.041(3) 0.073(4) -0.014(3) -0.012(3) -0.012(2)
O5 0.048(3) 0.050(3) 0.066(4) 0.023(3) -0.009(3) -0.014(2)
C1' 0.037(3) 0.033(4) 0.046(5) -0.003(3) -0.005(3) 0.004(3)
C2' 0.033(3) 0.041(4) 0.049(5) -0.003(4) -0.010(3) 0.013(3)
C3' 0.027(3) 0.052(4) 0.045(5) -0.014(4) -0.008(3) 0.011(3)
C4' 0.026(3) 0.048(4) 0.042(4) -0.005(4) -0.001(3) -0.002(3)
C5' 0.026(3) 0.036(4) 0.036(4) -0.002(3) -0.002(3) 0.002(3)
C6' 0.027(3) 0.028(3) 0.027(4) -0.003(3) -0.003(2) 0.003(3)
C7' 0.031(3) 0.018(3) 0.034(4) -0.005(3) -0.003(3) 0.001(2)
C8' 0.024(3) 0.019(3) 0.033(4) 0.004(3) -0.001(3) 0.000(2)
C9' 0.019(2) 0.031(3) 0.028(4) 0.004(3) -0.002(2) 0.000(2)
C10' 0.018(3) 0.023(3) 0.035(4) -0.001(3) -0.001(3) 0.000(2)
C11' 0.028(3) 0.034(4) 0.036(4) 0.000(3) 0.000(3) -0.003(3)
C12' 0.031(3) 0.039(4) 0.034(4) -0.004(3) 0.000(3) 0.000(3)
C13' 0.040(4) 0.035(4) 0.043(5) -0.002(3) 0.011(3) 0.005(3)
C14' 0.034(3) 0.031(4) 0.046(5) 0.003(3) 0.005(3) 0.010(3)
C15' 0.025(3) 0.028(3) 0.041(4) 0.002(3) -0.001(3) 0.002(3)
C16' 0.027(3) 0.038(4) 0.047(5) -0.002(3) -0.002(3) 0.012(3)
C17' 0.030(3) 0.023(3) 0.036(4) 0.001(3) -0.005(3) -0.004(2)
C18' 0.029(3) 0.022(3) 0.030(4) 0.002(3) 0.001(3) -0.004(2)
C19' 0.022(3) 0.023(3) 0.031(4) -0.002(3) -0.002(2) -0.002(2)
C20' 0.037(3) 0.023(3) 0.033(4) 0.001(3) 0.000(3) 0.002(3)
C21' 0.027(3) 0.024(3) 0.034(4) -0.001(3) 0.001(3) 0.003(2)
C22' 0.023(3) 0.018(3) 0.043(4) 0.000(3) 0.001(3) -0.001(2)
C23' 0.029(3) 0.027(3) 0.039(4) 0.000(3) -0.004(3) -0.006(3)
C24' 0.029(3) 0.027(3) 0.034(4) -0.002(3) -0.002(3) 0.000(3)
C25' 0.036(3) 0.037(4) 0.036(4) -0.005(3) -0.002(3) -0.006(3)
C26' 0.046(4) 0.043(4) 0.046(5) 0.001(4) 0.004(3) -0.017(3)
C27' 0.033(4) 0.069(6) 0.037(5) -0.004(4) 0.003(3) -0.003(4)
C28' 0.037(4) 0.049(5) 0.049(5) -0.005(4) 0.000(3) 0.016(3)
C29' 0.039(3) 0.033(4) 0.042(4) -0.004(3) -0.006(3) 0.004(3)
C30' 0.026(3) 0.029(3) 0.034(4) -0.002(3) -0.003(3) 0.000(3)
C31' 0.023(3) 0.025(3) 0.040(4) -0.004(3) 0.000(3) -0.006(2)
C32' 0.026(3) 0.039(4) 0.042(4) -0.001(3) 0.006(3) -0.004(3)
C33' 0.016(3) 0.049(4) 0.055(5) -0.011(4) 0.002(3) 0.005(3)
C34' 0.025(3) 0.040(4) 0.057(5) -0.001(4) -0.004(3) 0.003(3)
C35' 0.037(3) 0.031(4) 0.047(5) 0.005(3) 0.000(3) -0.001(3)
C36' 0.034(3) 0.024(3) 0.039(4) 0.002(3) 0.000(3) -0.003(3)
N1' 0.028(2) 0.029(3) 0.033(3) 0.001(3) -0.008(2) 0.004(2)
N2' 0.034(3) 0.022(3) 0.039(4) 0.000(3) -0.002(3) -0.007(2)
O1' 0.037(2) 0.030(2) 0.039(3) 0.006(2) 0.0012(19) -0.001(2)
O2' 0.048(2) 0.029(2) 0.037(3) 0.006(2) -0.006(2) -0.0020(19)
O3' 0.031(2) 0.035(2) 0.045(3) 0.001(2) 0.006(2) -0.0025(18)
O4' 0.044(2) 0.040(3) 0.049(3) -0.006(2) 0.002(2) -0.020(2)
O5' 0.042(2) 0.045(3) 0.062(4) 0.022(3) 0.007(2) -0.002(2)

loop_
_atom_type_symbol
_atom_type_description
_atom_type_scat_dispersion_real
_atom_type_scat_dispersion_imag
_atom_type_scat_source
C C 0.0033 0.0016 'International Tables Vol C Tables 4.2.6.8 and 6.1.1.4'
H H 0.0000 0.0000 'International Tables Vol C Tables 4.2.6.8 and 6.1.1.4'
N N 0.0061 0.0033 'International Tables Vol C Tables 4.2.6.8 and 6.1.1.4'
O O 0.0106 0.0060 'International Tables Vol C Tables 4.2.6.8 and 6.1.1.4'

loop_
_geom_angle_atom_site_label_1
_geom_angle_atom_site_label_2
_geom_angle_atom_site_label_3
_geom_angle
_geom_angle_site_symmetry_1
_geom_angle_site_symmetry_3
_geom_angle_publ_flag
C2 C1 H1 120.1 . . ?
C2 C1 C6 119.8(6) . . ?
C6 C1 H1 120.1 . . ?
C1 C2 H2 120.2 . . ?
C3 C2 C1 119.6(6) . . ?
C3 C2 H2 120.2 . . ?
C2 C3 H3 119.5 . . ?
C4 C3 C2 120.9(6) . . ?
C4 C3 H3 119.5 . . ?
C3 C4 H4 119.7 . . ?
C3 C4 C5 120.6(6) . . ?
C5 C4 H4 119.7 . . ?
C4 C5 H5 120.1 . . ?
C4 C5 C6 119.8(6) . . ?
C6 C5 H5 120.1 . . ?
C1 C6 C5 119.2(5) . . ?
C1 C6 C7 122.7(5) . . ?
C5 C6 C7 118.1(5) . . ?
C6 C7 C8 119.0(5) . . ?
O1 C7 C6 120.3(5) . . ?
O1 C7 C8 120.5(5) . . ?
C7 C8 H8 108.3 . . ?
C7 C8 C9 110.9(5) . . ?
C7 C8 C19 108.4(5) . . ?
C9 C8 H8 108.3 . . ?
C9 C8 C19 112.6(5) . . ?
C19 C8 H8 108.3 . . ?
C8 C9 H9 109.2 . . ?
C10 C9 C8 116.7(5) . . ?
C10 C9 H9 109.2 . . ?
N1 C9 C8 110.9(5) . . ?
N1 C9 H9 109.2 . . ?
N1 C9 C10 101.2(5) . . ?
C11 C10 C9 130.4(6) . . ?
C11 C10 C15 119.9(6) . . ?
C15 C10 C9 109.7(6) . . ?
C10 C11 H11 120.3 . . ?
C10 C11 C12 119.4(6) . . ?
C12 C11 H11 120.3 . . ?
C11 C12 H12 119.5 . . ?
C13 C12 C11 120.9(7) . . ?
C13 C12 H12 119.5 . . ?
C12 C13 H13 119.9 . . ?
C12 C13 C14 120.2(7) . . ?
C14 C13 H13 119.9 . . ?
C13 C14 H14 120.5 . . ?
C13 C14 C15 119.0(6) . . ?
C15 C14 H14 120.5 . . ?
C10 C15 C16 111.4(6) . . ?
C14 C15 C10 120.5(7) . . ?
C14 C15 C16 128.1(6) . . ?
C15 C16 H16A 111.6 . . ?
C15 C16 H16B 111.6 . . ?
H16A C16 H16B 109.4 . . ?
N1 C16 C15 101.0(5) . . ?
N1 C16 H16A 111.6 . . ?
N1 C16 H16B 111.6 . . ?
C18 C17 H17 118.2 . . ?
N1 C17 H17 118.2 . . ?
N1 C17 C18 123.5(6) . . ?
C17 C18 C19 122.4(6) . . ?
C17 C18 N2 119.1(6) . . ?
N2 C18 C19 118.3(6) . . ?
C8 C19 H19 108.3 . . ?
C18 C19 C8 107.4(5) . . ?
C18 C19 H19 108.3 . . ?
C18 C19 C20 112.7(5) . . ?
C20 C19 C8 111.7(5) . . ?
C20 C19 H19 108.3 . . ?
C19 C20 H20A 108.4 . . ?
C19 C20 H20B 108.4 . . ?
H20A C20 H20B 107.4 . . ?
C21 C20 C19 115.7(5) . . ?
C21 C20 H20A 108.4 . . ?
C21 C20 H20B 108.4 . . ?
C20 C21 H21 117.8 . . ?
C22 C21 C20 124.4(6) . . ?
C22 C21 H21 117.8 . . ?
C21 C22 C23 124.3(6) . . ?
C21 C22 C30 119.8(6) . . ?
C23 C22 C30 115.7(5) . . ?
C24 C23 C22 121.9(6) . . ?
O4 C23 C22 117.7(6) . . ?
O4 C23 C24 120.3(7) . . ?
C25 C24 C23 118.2(6) . . ?
C29 C24 C23 121.9(6) . . ?
C29 C24 C25 119.7(7) . . ?
C24 C25 H25 120.2 . . ?
C26 C25 C24 119.6(7) . . ?
C26 C25 H25 120.2 . . ?
C25 C26 H26 119.7 . . ?
C27 C26 C25 120.7(8) . . ?
C27 C26 H26 119.7 . . ?
C26 C27 H27 119.9 . . ?
C26 C27 C28 120.1(8) . . ?
C28 C27 H27 119.9 . . ?
C27 C28 H28 120.0 . . ?
C27 C28 C29 120.0(8) . . ?
C29 C28 H28 120.0 . . ?
C24 C29 C28 119.9(7) . . ?
C24 C29 H29 120.1 . . ?
C28 C29 H29 120.1 . . ?
C31 C30 C22 117.1(6) . . ?
O5 C30 C22 120.9(6) . . ?
O5 C30 C31 121.9(6) . . ?
C32 C31 C30 119.8(7) . . ?
C32 C31 C36 119.5(6) . . ?
C36 C31 C30 120.7(6) . . ?
C31 C32 H32 119.9 . . ?
C33 C32 C31 120.2(8) . . ?
C33 C32 H32 119.9 . . ?
C32 C33 H33 119.9 . . ?
C32 C33 C34 120.1(7) . . ?
C34 C33 H33 119.9 . . ?
C33 C34 H34 119.7 . . ?
C35 C34 C33 120.7(7) . . ?
C35 C34 H34 119.7 . . ?
C34 C35 H35 120.2 . . ?
C34 C35 C36 119.5(8) . . ?
C36 C35 H35 120.2 . . ?
C31 C36 H36 120.1 . . ?
C35 C36 C31 119.9(6) . . ?
C35 C36 H36 120.1 . . ?
C9 N1 C16 113.4(6) . . ?
C17 N1 C9 121.7(5) . . ?
C17 N1 C16 123.6(5) . . ?
O2 N2 C18 120.0(6) . . ?
O3 N2 C18 119.7(6) . . ?
O3 N2 O2 120.3(6) . . ?
C2' C1' H1' 119.7 . . ?
C2' C1' C6' 120.6(6) . . ?
C6' C1' H1' 119.7 . . ?
C1' C2' H2' 119.9 . . ?
C3' C2' C1' 120.2(6) . . ?
C3' C2' H2' 119.9 . . ?
C2' C3' H3' 119.9 . . ?
C2' C3' C4' 120.3(6) . . ?
C4' C3' H3' 119.9 . . ?
C3' C4' H4' 120.4 . . ?
C3' C4' C5' 119.3(6) . . ?
C5' C4' H4' 120.4 . . ?
C4' C5' H5' 120.1 . . ?
C6' C5' C4' 119.8(6) . . ?
C6' C5' H5' 120.1 . . ?
C1' C6' C5' 119.6(5) . . ?
C1' C6' C7' 118.1(5) . . ?
C5' C6' C7' 122.3(5) . . ?
C6' C7' C8' 119.1(5) . . ?
O1' C7' C6' 120.6(6) . . ?
O1' C7' C8' 120.2(5) . . ?
C7' C8' H8' 108.8 . . ?
C7' C8' C9' 111.2(5) . . ?
C7' C8' C19' 108.4(5) . . ?
C9' C8' H8' 108.8 . . ?
C9' C8' C19' 111.0(5) . . ?
C19' C8' H8' 108.8 . . ?
C8' C9' H9' 109.5 . . ?
C10' C9' C8' 116.9(5) . . ?
C10' C9' H9' 109.5 . . ?
N1' C9' C8' 110.2(5) . . ?
N1' C9' H9' 109.5 . . ?
N1' C9' C10' 100.8(5) . . ?
C11' C10' C9' 129.2(5) . . ?
C11' C10' C15' 120.3(6) . . ?
C15' C10' C9' 110.4(6) . . ?
C10' C11' H11' 120.6 . . ?
C10' C11' C12' 118.9(6) . . ?
C12' C11' H11' 120.6 . . ?
C11' C12' H12' 119.7 . . ?
C13' C12' C11' 120.6(7) . . ?
C13' C12' H12' 119.7 . . ?
C12' C13' H13' 119.7 . . ?
C14' C13' C12' 120.6(6) . . ?
C14' C13' H13' 119.7 . . ?
C13' C14' H14' 120.7 . . ?
C13' C14' C15' 118.7(6) . . ?
C15' C14' H14' 120.7 . . ?
C10' C15' C14' 120.9(6) . . ?
C10' C15' C16' 111.4(5) . . ?
C14' C15' C16' 127.6(6) . . ?
C15' C16' H16C 111.4 . . ?
C15' C16' H16D 111.4 . . ?
H16C C16' H16D 109.3 . . ?
N1' C16' C15' 101.8(5) . . ?
N1' C16' H16C 111.4 . . ?
N1' C16' H16D 111.4 . . ?
C18' C17' H17' 119.2 . . ?
N1' C17' H17' 119.2 . . ?
N1' C17' C18' 121.7(6) . . ?
C17' C18' C19' 124.2(6) . . ?
C17' C18' N2' 117.2(6) . . ?
N2' C18' C19' 118.5(5) . . ?
C8' C19' H19' 108.3 . . ?
C18' C19' C8' 107.8(5) . . ?
C18' C19' H19' 108.3 . . ?
C18' C19' C20' 112.9(5) . . ?
C20' C19' C8' 111.0(5) . . ?
C20' C19' H19' 108.3 . . ?
C19' C20' H20C 108.3 . . ?
C19' C20' H20D 108.3 . . ?
H20C C20' H20D 107.4 . . ?
C21' C20' C19' 115.9(5) . . ?
C21' C20' H20C 108.3 . . ?
C21' C20' H20D 108.3 . . ?
C20' C21' H21' 117.6 . . ?
C22' C21' C20' 124.7(5) . . ?
C22' C21' H21' 117.6 . . ?
C21' C22' C23' 123.9(5) . . ?
C21' C22' C30' 119.6(6) . . ?
C23' C22' C30' 116.1(5) . . ?
C22' C23' C24' 120.1(5) . . ?
O4' C23' C22' 119.3(6) . . ?
O4' C23' C24' 120.6(6) . . ?
C25' C24' C23' 121.0(6) . . ?
C25' C24' C29' 119.4(6) . . ?
C29' C24' C23' 119.6(5) . . ?
C24' C25' H25' 119.7 . . ?
C26' C25' C24' 120.5(6) . . ?
C26' C25' H25' 119.7 . . ?
C25' C26' H26' 120.1 . . ?
C27' C26' C25' 119.9(7) . . ?
C27' C26' H26' 120.1 . . ?
C26' C27' H27' 119.9 . . ?
C26' C27' C28' 120.3(7) . . ?
C28' C27' H27' 119.9 . . ?
C27' C28' H28' 120.0 . . ?
C27' C28' C29' 120.0(7) . . ?
C29' C28' H28' 120.0 . . ?
C24' C29' H29' 120.0 . . ?
C28' C29' C24' 119.9(6) . . ?
C28' C29' H29' 120.0 . . ?
C31' C30' C22' 116.6(5) . . ?
O5' C30' C22' 121.4(5) . . ?
O5' C30' C31' 121.9(5) . . ?
C32' C31' C30' 118.5(6) . . ?
C36' C31' C30' 122.4(6) . . ?
C36' C31' C32' 119.1(6) . . ?
C31' C32' H32' 120.1 . . ?
C33' C32' C31' 119.9(6) . . ?
C33' C32' H32' 120.1 . . ?
C32' C33' H33' 119.7 . . ?
C32' C33' C34' 120.6(6) . . ?
C34' C33' H33' 119.7 . . ?
C33' C34' H34' 119.9 . . ?
C33' C34' C35' 120.2(6) . . ?
C35' C34' H34' 119.9 . . ?
C34' C35' H35' 120.2 . . ?
C36' C35' C34' 119.6(7) . . ?
C36' C35' H35' 120.2 . . ?
C31' C36' H36' 119.7 . . ?
C35' C36' C31' 120.6(6) . . ?
C35' C36' H36' 119.7 . . ?
C16' N1' C9' 112.4(5) . . ?
C17' N1' C9' 122.4(5) . . ?
C17' N1' C16' 124.3(5) . . ?
O2' N2' C18' 121.0(5) . . ?
O2' N2' O3' 120.7(5) . . ?
O3' N2' C18' 118.3(5) . . ?

loop_
_geom_bond_atom_site_label_1
_geom_bond_atom_site_label_2
_geom_bond_distance
_geom_bond_site_symmetry_2
_geom_bond_publ_flag
C1 H1 0.9500 . ?
C1 C2 1.396(8) . ?
C1 C6 1.398(8) . ?
C2 H2 0.9500 . ?
C2 C3 1.382(9) . ?
C3 H3 0.9500 . ?
C3 C4 1.358(9) . ?
C4 H4 0.9500 . ?
C4 C5 1.386(9) . ?
C5 H5 0.9500 . ?
C5 C6 1.399(8) . ?
C6 C7 1.481(8) . ?
C7 C8 1.510(8) . ?
C7 O1 1.240(7) . ?
C8 H8 1.0000 . ?
C8 C9 1.535(8) . ?
C8 C19 1.553(9) . ?
C9 H9 1.0000 . ?
C9 C10 1.524(9) . ?
C9 N1 1.466(8) . ?
C10 C11 1.378(10) . ?
C10 C15 1.393(8) . ?
C11 H11 0.9500 . ?
C11 C12 1.381(9) . ?
C12 H12 0.9500 . ?
C12 C13 1.380(9) . ?
C13 H13 0.9500 . ?
C13 C14 1.382(10) . ?
C14 H14 0.9500 . ?
C14 C15 1.388(9) . ?
C15 C16 1.504(10) . ?
C16 H16A 0.9900 . ?
C16 H16B 0.9900 . ?
C16 N1 1.472(8) . ?
C17 H17 0.9500 . ?
C17 C18 1.372(9) . ?
C17 N1 1.317(9) . ?
C18 C19 1.502(9) . ?
C18 N2 1.392(9) . ?
C19 H19 1.0000 . ?
C19 C20 1.551(9) . ?
C20 H20A 0.9900 . ?
C20 H20B 0.9900 . ?
C20 C21 1.498(10) . ?
C21 H21 0.9500 . ?
C21 C22 1.338(8) . ?
C22 C23 1.499(10) . ?
C22 C30 1.507(9) . ?
C23 C24 1.475(10) . ?
C23 O4 1.242(7) . ?
C24 C25 1.400(9) . ?
C24 C29 1.392(9) . ?
C25 H25 0.9500 . ?
C25 C26 1.385(11) . ?
C26 H26 0.9500 . ?
C26 C27 1.380(11) . ?
C27 H27 0.9500 . ?
C27 C28 1.385(12) . ?
C28 H28 0.9500 . ?
C28 C29 1.396(10) . ?
C29 H29 0.9500 . ?
C30 C31 1.491(9) . ?
C30 O5 1.221(8) . ?
C31 C32 1.391(9) . ?
C31 C36 1.395(10) . ?
C32 H32 0.9500 . ?
C32 C33 1.372(10) . ?
C33 H33 0.9500 . ?
C33 C34 1.383(11) . ?
C34 H34 0.9500 . ?
C34 C35 1.378(10) . ?
C35 H35 0.9500 . ?
C35 C36 1.392(9) . ?
C36 H36 0.9500 . ?
N2 O2 1.268(7) . ?
N2 O3 1.239(7) . ?
C1' H1' 0.9500 . ?
C1' C2' 1.379(8) . ?
C1' C6' 1.379(8) . ?
C2' H2' 0.9500 . ?
C2' C3' 1.366(9) . ?
C3' H3' 0.9500 . ?
C3' C4' 1.394(9) . ?
C4' H4' 0.9500 . ?
C4' C5' 1.398(8) . ?
C5' H5' 0.9500 . ?
C5' C6' 1.386(8) . ?
C6' C7' 1.496(8) . ?
C7' C8' 1.525(8) . ?
C7' O1' 1.231(7) . ?
C8' H8' 1.0000 . ?
C8' C9' 1.530(7) . ?
C8' C19' 1.567(9) . ?
C9' H9' 1.0000 . ?
C9' C10' 1.525(9) . ?
C9' N1' 1.489(8) . ?
C10' C11' 1.379(9) . ?
C10' C15' 1.382(8) . ?
C11' H11' 0.9500 . ?
C11' C12' 1.387(9) . ?
C12' H12' 0.9500 . ?
C12' C13' 1.382(9) . ?
C13' H13' 0.9500 . ?
C13' C14' 1.378(10) . ?
C14' H14' 0.9500 . ?
C14' C15' 1.384(9) . ?
C15' C16' 1.504(10) . ?
C16' H16C 0.9900 . ?
C16' H16D 0.9900 . ?
C16' N1' 1.476(7) . ?
C17' H17' 0.9500 . ?
C17' C18' 1.351(8) . ?
C17' N1' 1.322(8) . ?
C18' C19' 1.498(8) . ?
C18' N2' 1.408(8) . ?
C19' H19' 1.0000 . ?
C19' C20' 1.560(8) . ?
C20' H20C 0.9900 . ?
C20' H20D 0.9900 . ?
C20' C21' 1.493(9) . ?
C21' H21' 0.9500 . ?
C21' C22' 1.329(8) . ?
C22' C23' 1.484(9) . ?
C22' C30' 1.517(8) . ?
C23' C24' 1.502(9) . ?
C23' O4' 1.226(7) . ?
C24' C25' 1.381(8) . ?
C24' C29' 1.393(9) . ?
C25' H25' 0.9500 . ?
C25' C26' 1.378(9) . ?
C26' H26' 0.9500 . ?
C26' C27' 1.377(10) . ?
C27' H27' 0.9500 . ?
C27' C28' 1.379(11) . ?
C28' H28' 0.9500 . ?
C28' C29' 1.381(10) . ?
C29' H29' 0.9500 . ?
C30' C31' 1.491(8) . ?
C30' O5' 1.221(8) . ?
C31' C32' 1.407(8) . ?
C31' C36' 1.395(9) . ?
C32' H32' 0.9500 . ?
C32' C33' 1.371(9) . ?
C33' H33' 0.9500 . ?
C33' C34' 1.386(10) . ?
C34' H34' 0.9500 . ?
C34' C35' 1.388(9) . ?
C35' H35' 0.9500 . ?
C35' C36' 1.382(8) . ?
C36' H36' 0.9500 . ?
N2' O2' 1.251(7) . ?
N2' O3' 1.260(6) . ?

loop_
_geom_torsion_atom_site_label_1
_geom_torsion_atom_site_label_2
_geom_torsion_atom_site_label_3
_geom_torsion_atom_site_label_4
_geom_torsion
_geom_torsion_site_symmetry_1
_geom_torsion_site_symmetry_2
_geom_torsion_site_symmetry_3
_geom_torsion_site_symmetry_4
_geom_torsion_publ_flag
C1 C2 C3 C4 -0.2(11) . . . . ?
C1 C6 C7 C8 32.1(9) . . . . ?
C1 C6 C7 O1 -153.3(6) . . . . ?
C2 C1 C6 C5 -0.7(10) . . . . ?
C2 C1 C6 C7 178.7(6) . . . . ?
C2 C3 C4 C5 -0.4(11) . . . . ?
C3 C4 C5 C6 0.5(10) . . . . ?
C4 C5 C6 C1 0.0(10) . . . . ?
C4 C5 C6 C7 -179.4(6) . . . . ?
C5 C6 C7 C8 -148.5(6) . . . . ?
C5 C6 C7 O1 26.1(9) . . . . ?
C6 C1 C2 C3 0.8(11) . . . . ?
C6 C7 C8 C9 -160.4(5) . . . . ?
C6 C7 C8 C19 75.5(6) . . . . ?
C7 C8 C9 C10 72.7(7) . . . . ?
C7 C8 C9 N1 -172.2(5) . . . . ?
C7 C8 C19 C18 171.9(5) . . . . ?
C7 C8 C19 C20 47.9(6) . . . . ?
C8 C9 C10 C11 -49.3(9) . . . . ?
C8 C9 C10 C15 130.9(5) . . . . ?
C8 C9 N1 C16 -142.6(5) . . . . ?
C8 C9 N1 C17 24.8(7) . . . . ?
C8 C19 C20 C21 173.6(5) . . . . ?
C9 C8 C19 C18 48.8(6) . . . . ?
C9 C8 C19 C20 -75.2(6) . . . . ?
C9 C10 C11 C12 179.0(6) . . . . ?
C9 C10 C15 C14 -180.0(5) . . . . ?
C9 C10 C15 C16 0.1(7) . . . . ?
C10 C9 N1 C16 -18.1(6) . . . . ?
C10 C9 N1 C17 149.3(5) . . . . ?
C10 C11 C12 C13 1.7(10) . . . . ?
C10 C15 C16 N1 -10.6(6) . . . . ?
C11 C10 C15 C14 0.1(9) . . . . ?
C11 C10 C15 C16 -179.8(6) . . . . ?
C11 C12 C13 C14 -1.4(10) . . . . ?
C12 C13 C14 C15 0.4(10) . . . . ?
C13 C14 C15 C10 0.2(9) . . . . ?
C13 C14 C15 C16 -179.9(6) . . . . ?
C14 C15 C16 N1 169.5(6) . . . . ?
C15 C10 C11 C12 -1.1(9) . . . . ?
C15 C16 N1 C9 18.1(6) . . . . ?
C15 C16 N1 C17 -149.0(5) . . . . ?
C17 C18 C19 C8 -24.0(7) . . . . ?
C17 C18 C19 C20 99.5(7) . . . . ?
C17 C18 N2 O2 -12.6(8) . . . . ?
C17 C18 N2 O3 168.3(5) . . . . ?
C18 C17 N1 C9 1.5(9) . . . . ?
C18 C17 N1 C16 167.6(5) . . . . ?
C18 C19 C20 C21 52.5(7) . . . . ?
C19 C8 C9 C10 -165.6(5) . . . . ?
C19 C8 C9 N1 -50.5(6) . . . . ?
C19 C18 N2 O2 171.7(5) . . . . ?
C19 C18 N2 O3 -7.4(8) . . . . ?
C19 C20 C21 C22 -117.5(7) . . . . ?
C20 C21 C22 C23 -171.6(6) . . . . ?
C20 C21 C22 C30 2.4(9) . . . . ?
C21 C22 C23 C24 -26.6(9) . . . . ?
C21 C22 C23 O4 152.2(6) . . . . ?
C21 C22 C30 C31 91.0(8) . . . . ?
C21 C22 C30 O5 -85.7(8) . . . . ?
C22 C23 C24 C25 147.6(6) . . . . ?
C22 C23 C24 C29 -36.9(9) . . . . ?
C22 C30 C31 C32 -153.4(6) . . . . ?
C22 C30 C31 C36 23.9(9) . . . . ?
C23 C22 C30 C31 -94.6(7) . . . . ?
C23 C22 C30 O5 88.8(8) . . . . ?
C23 C24 C25 C26 177.2(6) . . . . ?
C23 C24 C29 C28 -175.6(6) . . . . ?
C24 C25 C26 C27 -1.8(11) . . . . ?
C25 C24 C29 C28 -0.2(10) . . . . ?
C25 C26 C27 C28 0.5(12) . . . . ?
C26 C27 C28 C29 0.9(12) . . . . ?
C27 C28 C29 C24 -1.0(11) . . . . ?
C29 C24 C25 C26 1.6(10) . . . . ?
C30 C22 C23 C24 159.2(6) . . . . ?
C30 C22 C23 O4 -21.9(8) . . . . ?
C30 C31 C32 C33 177.3(6) . . . . ?
C30 C31 C36 C35 -179.7(5) . . . . ?
C31 C32 C33 C34 1.5(10) . . . . ?
C32 C31 C36 C35 -2.3(9) . . . . ?
C32 C33 C34 C35 -0.5(11) . . . . ?
C33 C34 C35 C36 -1.8(10) . . . . ?
C34 C35 C36 C31 3.2(9) . . . . ?
C36 C31 C32 C33 -0.1(9) . . . . ?
N1 C9 C10 C11 -169.7(6) . . . . ?
N1 C9 C10 C15 10.5(6) . . . . ?
N1 C17 C18 C19 -1.5(9) . . . . ?
N1 C17 C18 N2 -177.0(5) . . . . ?
N2 C18 C19 C8 151.6(5) . . . . ?
N2 C18 C19 C20 -84.9(7) . . . . ?
O1 C7 C8 C9 25.0(8) . . . . ?
O1 C7 C8 C19 -99.1(6) . . . . ?
O4 C23 C24 C25 -31.3(9) . . . . ?
O4 C23 C24 C29 144.2(6) . . . . ?
O5 C30 C31 C32 23.2(9) . . . . ?
O5 C30 C31 C36 -159.4(6) . . . . ?
C1' C2' C3' C4' 2.5(10) . . . . ?
C1' C6' C7' C8' 158.3(6) . . . . ?
C1' C6' C7' O1' -17.0(9) . . . . ?
C2' C1' C6' C5' -2.0(10) . . . . ?
C2' C1' C6' C7' 177.1(6) . . . . ?
C2' C3' C4' C5' -1.0(10) . . . . ?
C3' C4' C5' C6' -2.0(10) . . . . ?
C4' C5' C6' C1' 3.4(9) . . . . ?
C4' C5' C6' C7' -175.6(6) . . . . ?
C5' C6' C7' C8' -22.6(9) . . . . ?
C5' C6' C7' O1' 162.0(6) . . . . ?
C6' C1' C2' C3' -1.0(10) . . . . ?
C6' C7' C8' C9' 166.9(5) . . . . ?
C6' C7' C8' C19' -70.9(6) . . . . ?
C7' C8' C9' C10' -73.2(6) . . . . ?
C7' C8' C9' N1' 172.5(5) . . . . ?
C7' C8' C19' C18' -171.5(4) . . . . ?
C7' C8' C19' C20' -47.4(6) . . . . ?
C8' C9' C10' C11' 52.2(8) . . . . ?
C8' C9' C10' C15' -131.8(5) . . . . ?
C8' C9' N1' C16' 142.2(5) . . . . ?
C8' C9' N1' C17' -27.5(8) . . . . ?
C8' C19' C20' C21' -168.5(5) . . . . ?
C9' C8' C19' C18' -49.2(6) . . . . ?
C9' C8' C19' C20' 75.0(6) . . . . ?
C9' C10' C11' C12' 176.8(5) . . . . ?
C9' C10' C15' C14' -177.9(5) . . . . ?
C9' C10' C15' C16' 2.9(6) . . . . ?
C10' C9' N1' C16' 18.1(6) . . . . ?
C10' C9' N1' C17' -151.7(5) . . . . ?
C10' C11' C12' C13' -0.4(8) . . . . ?
C10' C15' C16' N1' 8.1(6) . . . . ?
C11' C10' C15' C14' -1.5(8) . . . . ?
C11' C10' C15' C16' 179.3(5) . . . . ?
C11' C12' C13' C14' 0.0(9) . . . . ?
C12' C13' C14' C15' -0.3(9) . . . . ?
C13' C14' C15' C10' 1.1(9) . . . . ?
C13' C14' C15' C16' -179.9(6) . . . . ?
C14' C15' C16' N1' -171.1(6) . . . . ?
C15' C10' C11' C12' 1.1(8) . . . . ?
C15' C16' N1' C9' -16.7(6) . . . . ?
C15' C16' N1' C17' 152.9(5) . . . . ?
C17' C18' C19' C8' 23.5(7) . . . . ?
C17' C18' C19' C20' -99.4(7) . . . . ?
C17' C18' N2' O2' 12.8(8) . . . . ?
C17' C18' N2' O3' -167.2(5) . . . . ?
C18' C17' N1' C9' -0.2(9) . . . . ?
C18' C17' N1' C16' -168.7(5) . . . . ?
C18' C19' C20' C21' -47.4(7) . . . . ?
C19' C8' C9' C10' 166.1(5) . . . . ?
C19' C8' C9' N1' 51.8(6) . . . . ?
C19' C18' N2' O2' -171.1(5) . . . . ?
C19' C18' N2' O3' 8.8(7) . . . . ?
C19' C20' C21' C22' 113.0(7) . . . . ?
C20' C21' C22' C23' 171.2(6) . . . . ?
C20' C21' C22' C30' -1.4(9) . . . . ?
C21' C22' C23' C24' 32.6(9) . . . . ?
C21' C22' C23' O4' -147.0(6) . . . . ?
C21' C22' C30' C31' -96.1(7) . . . . ?
C21' C22' C30' O5' 80.1(8) . . . . ?
C22' C23' C24' C25' 37.6(9) . . . . ?
C22' C23' C24' C29' -146.1(6) . . . . ?
C22' C30' C31' C32' 155.4(5) . . . . ?
C22' C30' C31' C36' -23.6(8) . . . . ?
C23' C22' C30' C31' 90.7(7) . . . . ?
C23' C22' C30' O5' -93.0(7) . . . . ?
C23' C24' C25' C26' 175.8(6) . . . . ?
C23' C24' C29' C28' -176.4(6) . . . . ?
C24' C25' C26' C27' 1.8(10) . . . . ?
C25' C24' C29' C28' -0.1(10) . . . . ?
C25' C26' C27' C28' -2.6(10) . . . . ?
C26' C27' C28' C29' 2.1(10) . . . . ?
C27' C28' C29' C24' -0.7(10) . . . . ?
C29' C24' C25' C26' -0.5(10) . . . . ?
C30' C22' C23' C24' -154.6(5) . . . . ?
C30' C22' C23' O4' 25.8(8) . . . . ?
C30' C31' C32' C33' -177.9(5) . . . . ?
C30' C31' C36' C35' 179.6(5) . . . . ?
C31' C32' C33' C34' -2.8(9) . . . . ?
C32' C31' C36' C35' 0.6(8) . . . . ?
C32' C33' C34' C35' 2.8(10) . . . . ?
C33' C34' C35' C36' -1.0(9) . . . . ?
C34' C35' C36' C31' -0.7(9) . . . . ?
C36' C31' C32' C33' 1.1(8) . . . . ?
N1' C9' C10' C11' 171.6(6) . . . . ?
N1' C9' C10' C15' -12.4(6) . . . . ?
N1' C17' C18' C19' 1.8(9) . . . . ?
N1' C17' C18' N2' 177.6(5) . . . . ?
N2' C18' C19' C8' -152.2(5) . . . . ?
N2' C18' C19' C20' 84.8(6) . . . . ?
O1' C7' C8' C9' -17.7(8) . . . . ?
O1' C7' C8' C19' 104.5(6) . . . . ?
O4' C23' C24' C25' -142.8(6) . . . . ?
O4' C23' C24' C29' 33.5(9) . . . . ?
O5' C30' C31' C32' -20.9(9) . . . . ?
O5' C30' C31' C36' 160.1(6) . . . . ?
